data_7102965
loop_
_publ_author_name
'Ingleson, Michael J'
'Barrio, Jorge Perez'
'Bacsa, John'
'Dickinson, Calum'
'Park, Hyunsoo'
'Rosseinsky, Matthew J'

_publ_section_title
;
 Generation of a solid Br\/onsted acid site in a chiral framework.
;
_journal_issue 11
_journal_name_full 'Chemical communications (Cambridge, England)'
_journal_page_first 1287
_journal_page_last 1289
_journal_paper_doi 10.1039/b718443c
_journal_year 2008
_chemical_absolute_configuration rmad
_chemical_formula_sum 'C22 H32 Cu2 N4 O12'
_chemical_formula_weight 671.60
_chemical_name_common c832
_chemical_name_systematic
;
?
;
_space_group_IT_number 4
_symmetry_cell_setting monoclinic
_symmetry_Int_Tables_number 4
_symmetry_space_group_name_Hall 'P 2yb'
_symmetry_space_group_name_H-M 'P 1 21 1'
_atom_sites_solution_hydrogens geom
_atom_sites_solution_primary direct
_atom_sites_solution_secondary difmap
_audit_creation_method SHELXL-97
_audit_update_record
;
2007-09-27 # Formatted by J.Bacsa

2008-01-06 # Formatted by publCIF
;
_cell_angle_alpha 90.00
_cell_angle_beta 91.713(2)
_cell_angle_gamma 90.00
_cell_formula_units_Z 2
_cell_length_a 6.6444(9)
_cell_length_b 24.942(3)
_cell_length_c 7.9004(11)
_cell_measurement_reflns_used 2614
_cell_measurement_temperature 110(2)
_cell_measurement_theta_max 27.48
_cell_measurement_theta_min 0.956
_cell_volume 1308.7(3)
_computing_cell_refinement 'SAINT v6.45a (Bruker, 2005)'
_computing_data_collection 'SMART v.5.632 (Bruker, 2005)'
_computing_data_reduction 'SAINT v6.45a (Bruker, 2005)'
_computing_structure_refinement 'SHELXL-97 (Sheldrick, 1997)'
_computing_structure_solution 'SHELXS-97 (Sheldrick, 1990)'
_diffrn_ambient_temperature 110(2)
_diffrn_measured_fraction_theta_full 0.953
_diffrn_measured_fraction_theta_max 0.953
_diffrn_radiation_monochromator graphite
_diffrn_radiation_source 'fine-focus sealed tube'
_diffrn_radiation_type MoK\a
_diffrn_radiation_wavelength 0.71073
_diffrn_reflns_av_R_equivalents 0.0208
_diffrn_reflns_av_sigmaI/netI 0.0658
_diffrn_reflns_limit_h_max 4
_diffrn_reflns_limit_h_min -8
_diffrn_reflns_limit_k_max 31
_diffrn_reflns_limit_k_min -29
_diffrn_reflns_limit_l_max 8
_diffrn_reflns_limit_l_min -10
_diffrn_reflns_number 6223
_diffrn_reflns_theta_full 27.49
_diffrn_reflns_theta_max 27.49
_diffrn_reflns_theta_min 1.63
_exptl_absorpt_coefficient_mu 1.697
_exptl_absorpt_correction_T_max 0.9140
_exptl_absorpt_correction_T_min 0.7278
_exptl_absorpt_correction_type multi-scan
_exptl_absorpt_process_details
;
A combination of a face-indexed absorption and a multi-scan correction (in
SADABS) was applied.
The crystal faces were indexed, and distances measured using the SMART
software.
;
_exptl_crystal_colour blue
_exptl_crystal_density_diffrn 1.704
_exptl_crystal_density_method 'not measured'
_exptl_crystal_description 'pinacoidal with 6 faces'
_exptl_crystal_F_000 692
_exptl_crystal_size_max 0.20
_exptl_crystal_size_mid 0.15
_exptl_crystal_size_min 0.05
_platon_squeeze_details
;
Two solvent accessible regions are present in the unit cell.
TG and CHN analysis indicate 2 water molecule and
2 methanol molecule for each formula unit.
The SQUEEZE routine in PLATON (Spek, 2003) was used to remove the
contributions of the disordered solvent from diffraction intensities in
order to improve the refinement of ordered parts within the structure.
A total of 46 electrons for each void volume of 163 \%A^3^ was
equated to approximately 1 methanol molecule and 1 water molecule, or
50 per electrons per asymmetric unit.

An independent refinement on the data not treated by SQUEEZE showed electron
density that corresponded to water and methanol, but not ethenebipyridine.

;
_refine_diff_density_max 0.888
_refine_diff_density_min -0.920
_refine_diff_density_rms 0.111
_refine_ls_abs_structure_details 'Flack H D (1983), Acta Cryst. A39, 876-881'
_refine_ls_abs_structure_Flack 0.00
_refine_ls_extinction_method none
_refine_ls_goodness_of_fit_ref 1.085
_refine_ls_hydrogen_treatment mixed
_refine_ls_matrix_type full
_refine_ls_number_parameters 325
_refine_ls_number_reflns 5161
_refine_ls_number_restraints 6
_refine_ls_restrained_S_all 1.083
_refine_ls_R_factor_all 0.0553
_refine_ls_R_factor_gt 0.0511
_refine_ls_shift/su_max 0.000
_refine_ls_shift/su_mean 0.000
_refine_ls_structure_factor_coef Fsqd
_refine_ls_weighting_details 'calc w=1/[\s^2^(Fo^2^)+(0.0428P)^2^+1.8299P] where P=(Fo^2^+2Fc^2^)/3'
_refine_ls_weighting_scheme calc
_refine_ls_wR_factor_gt 0.1118
_refine_ls_wR_factor_ref 0.1141
_reflns_number_gt 4806
_reflns_number_total 5161
_reflns_threshold_expression >2sigma(I)
_cod_data_source_file b718443c.txt
_cod_data_source_block c832msvr
_cod_depositor_comments
;
The following automatic conversions were performed:
'_symmetry_cell_setting' value 'Monoclinic' changed to 'monoclinic'
according to '/home/saulius/struct/CIF-dictionaries/cif_core.dic'
dictionary named 'cif_core.dic' version 2.4.1 from 2010-06-29.

Automatic conversion script
Id: cif_fix_enum 1527 2010-12-29 10:47:43Z saulius 
;
_cod_original_sg_symbol_H-M 'P 21'
_cod_database_code 7102965

loop_
_symmetry_equiv_pos_as_xyz
'x, y, z'
'-x, y+1/2, -z'

loop_
_atom_site_label
_atom_site_type_symbol
_atom_site_fract_x
_atom_site_fract_y
_atom_site_fract_z
_atom_site_U_iso_or_equiv
_atom_site_adp_type
_atom_site_occupancy
_atom_site_symmetry_multiplicity
_atom_site_calc_flag
_atom_site_refinement_flags
_atom_site_disorder_assembly
_atom_site_disorder_group
Cu1 Cu 0.37176(10) 0.31133(2) 0.75362(8) 0.01423(17) Uani 1 1 d . . .
O1 O 0.5890(7) 0.34228(17) 0.5503(5) 0.0193(10) Uani 1 1 d . . .
N1 N 0.1963(7) 0.3763(2) 0.7160(5) 0.0103(10) Uani 1 1 d . . .
C1 C 0.2582(9) 0.4197(2) 0.6337(7) 0.0134(12) Uani 1 1 d . . .
H1 H 0.3886 0.4196 0.5876 0.016 Uiso 1 1 calc R . .
Cu2 Cu 0.87093(10) 0.23275(2) 0.28449(8) 0.01313(16) Uani 1 1 d . . .
O2 O 0.7090(6) 0.26299(17) 0.4665(5) 0.0155(9) Uani 1 1 d . . .
N2 N -0.7042(8) 0.6660(2) 0.7343(6) 0.0143(11) Uani 1 1 d . . .
C2 C 0.1385(11) 0.4650(3) 0.6133(7) 0.0207(13) Uani 1 1 d . . .
H2 H 0.1857 0.4950 0.5518 0.025 Uiso 1 1 calc R . .
O3 O 0.5122(6) 0.34934(17) -0.0548(5) 0.0149(8) Uani 1 1 d . . .
N3 N 0.9960(7) 0.3056(2) 0.2835(6) 0.0118(10) Uani 1 1 d DU . .
C3 C -0.0492(10) 0.4662(2) 0.6827(7) 0.0165(13) Uani 1 1 d . . .
O4 O 0.6244(7) 0.27870(18) 0.0972(6) 0.0211(10) Uani 1 1 d . . .
N4 N 0.5038(8) 0.2402(2) 0.7761(6) 0.0186(12) Uani 1 1 d DU . .
C4 C -0.1153(10) 0.4191(3) 0.7646(8) 0.0184(14) Uani 1 1 d . . .
H4 H -0.2454 0.4178 0.8111 0.022 Uiso 1 1 calc R . .
O5 O 0.2056(6) 0.27210(18) 0.5824(5) 0.0146(9) Uani 1 1 d . . .
C5 C 0.0083(10) 0.3758(3) 0.7763(8) 0.0198(14) Uani 1 1 d . . .
H5 H -0.0391 0.3442 0.8287 0.024 Uiso 1 1 calc R . .
O6 O 0.0756(7) 0.19193(17) 0.5368(5) 0.0190(9) Uani 1 1 d . . .
C6 C -0.1710(9) 0.5156(2) 0.6732(7) 0.0150(12) Uani 1 1 d . . .
H6 H -0.1240 0.5438 0.6039 0.018 Uiso 1 1 calc R . .
O7 O 0.1327(6) 0.26898(17) 0.9555(5) 0.0155(9) Uani 1 1 d . . .
C7 C -0.3402(10) 0.5240(2) 0.7531(7) 0.0192(13) Uani 1 1 d . . .
H7 H -0.3889 0.4953 0.8193 0.023 Uiso 1 1 calc R . .
O8 O 0.0585(6) 0.20123(17) 1.1287(5) 0.0172(9) Uani 1 1 d . . .
C8 C -0.4599(9) 0.5735(3) 0.7492(8) 0.0180(13) Uani 1 1 d . . .
C9 C -0.6566(10) 0.5745(2) 0.8103(8) 0.0205(13) Uani 1 1 d . . .
H9 H -0.7095 0.5433 0.8616 0.025 Uiso 1 1 calc R . .
C10 C -0.7725(9) 0.6194(3) 0.7972(8) 0.0207(14) Uani 1 1 d . . .
H10 H -0.9072 0.6178 0.8340 0.025 Uiso 1 1 calc R . .
C11 C -0.5167(9) 0.6665(2) 0.6791(7) 0.0122(12) Uani 1 1 d . . .
H11 H -0.4665 0.6989 0.6339 0.015 Uiso 1 1 calc R . .
C12 C -0.3877(8) 0.6211(3) 0.6839(7) 0.0128(12) Uani 1 1 d . . .
H12 H -0.2549 0.6234 0.6432 0.015 Uiso 1 1 calc R . .
C13 C 0.6996(8) 0.3142(3) 0.4630(7) 0.0157(12) Uani 1 1 d . . .
C14 C 0.8382(8) 0.3437(2) 0.3356(7) 0.0103(11) Uani 1 1 d . . .
H14 H 0.9059 0.3741 0.3971 0.012 Uiso 1 1 calc R . .
C15 C 0.7143(9) 0.3667(2) 0.1894(7) 0.0154(12) Uani 1 1 d . . .
H15A H 0.8033 0.3896 0.1217 0.018 Uiso 1 1 calc R . .
H15B H 0.6096 0.3902 0.2363 0.018 Uiso 1 1 calc R . .
C16 C 0.6107(9) 0.3262(3) 0.0699(8) 0.0162(13) Uani 1 1 d . . .
C17 C 0.1936(9) 0.2216(2) 0.6096(7) 0.0129(12) Uani 1 1 d . . .
C18 C 0.3485(9) 0.1993(3) 0.7351(8) 0.0193(14) Uani 1 1 d . . .
H18 H 0.4158 0.1680 0.6815 0.023 Uiso 1 1 calc R . .
C19 C 0.2513(9) 0.1798(2) 0.8991(7) 0.0158(12) Uani 1 1 d . . .
H19A H 0.1562 0.1505 0.8691 0.019 Uiso 1 1 calc R . .
H19B H 0.3584 0.1643 0.9739 0.019 Uiso 1 1 calc R . .
C20 C 0.1400(8) 0.2213(2) 0.9983(6) 0.0094(11) Uani 1 1 d . . .
H3A H 1.099(5) 0.297(2) 0.370(4) 0.002(14) Uiso 1 1 d D . .
H4A H 0.602(6) 0.229(3) 0.692(5) 0.028(18) Uiso 1 1 d D . .
H3B H 1.059(6) 0.303(2) 0.174(2) 0.001(13) Uiso 1 1 d D . .
H4B H 0.575(7) 0.239(3) 0.887(3) 0.021(17) Uiso 1 1 d D . .

loop_
_atom_site_aniso_label
_atom_site_aniso_U_11
_atom_site_aniso_U_22
_atom_site_aniso_U_33
_atom_site_aniso_U_23
_atom_site_aniso_U_13
_atom_site_aniso_U_12
Cu1 0.0162(3) 0.0134(4) 0.0131(3) 0.0013(3) 0.0008(3) 0.0032(3)
O1 0.025(2) 0.012(2) 0.022(2) 0.0009(18) 0.0086(18) 0.0015(19)
N1 0.016(2) 0.011(3) 0.003(2) -0.0002(17) -0.0055(17) 0.005(2)
C1 0.012(3) 0.009(3) 0.019(3) 0.000(2) 0.001(2) 0.002(2)
Cu2 0.0176(3) 0.0088(4) 0.0134(3) -0.0012(3) 0.0073(2) -0.0006(3)
O2 0.0122(19) 0.014(2) 0.020(2) 0.0026(17) 0.0046(16) 0.0018(17)
N2 0.023(3) 0.014(3) 0.006(2) 0.0025(19) 0.0006(19) -0.001(2)
C2 0.033(4) 0.011(3) 0.018(3) 0.001(2) -0.001(3) -0.001(3)
O3 0.016(2) 0.013(2) 0.015(2) 0.0034(16) -0.0028(16) 0.0019(17)
N3 0.007(2) 0.014(3) 0.014(2) -0.006(2) -0.0006(16) -0.008(2)
C3 0.030(3) 0.003(3) 0.016(3) 0.001(2) 0.001(2) 0.000(2)
O4 0.022(2) 0.009(2) 0.032(2) 0.0012(18) -0.008(2) 0.0020(19)
N4 0.020(3) 0.013(3) 0.022(2) -0.001(2) 0.006(2) -0.007(2)
C4 0.024(3) 0.009(3) 0.023(3) -0.005(2) 0.004(3) -0.001(3)
O5 0.013(2) 0.013(2) 0.017(2) 0.0007(16) -0.0050(16) -0.0024(17)
C5 0.018(3) 0.021(4) 0.021(3) 0.006(3) 0.004(2) -0.004(3)
O6 0.023(2) 0.012(2) 0.021(2) -0.0048(18) -0.0049(18) -0.0016(18)
C6 0.016(3) 0.006(3) 0.022(3) 0.006(2) -0.004(2) 0.001(2)
O7 0.022(2) 0.010(2) 0.0142(19) 0.0057(16) 0.0057(17) 0.0032(18)
C7 0.032(3) 0.007(3) 0.019(3) 0.001(2) 0.006(3) 0.002(3)
O8 0.020(2) 0.012(2) 0.020(2) -0.0002(17) 0.0119(17) 0.0019(17)
C8 0.012(3) 0.019(3) 0.024(3) 0.000(2) 0.002(2) 0.005(2)
C9 0.024(3) 0.008(3) 0.030(3) 0.007(2) 0.011(3) 0.005(2)
C10 0.011(3) 0.023(4) 0.028(3) 0.001(3) 0.007(2) -0.001(3)
C11 0.022(3) 0.008(3) 0.007(2) 0.004(2) -0.004(2) 0.003(2)
C12 0.007(3) 0.022(3) 0.010(3) -0.001(2) -0.003(2) 0.001(2)
C13 0.005(2) 0.026(3) 0.016(2) -0.001(3) 0.0049(19) 0.005(3)
C14 0.012(3) 0.005(3) 0.013(3) 0.000(2) 0.000(2) -0.002(2)
C15 0.018(3) 0.013(3) 0.015(3) 0.006(2) 0.002(2) 0.004(2)
C16 0.011(3) 0.018(3) 0.019(3) 0.002(2) -0.001(2) -0.006(2)
C17 0.017(3) 0.011(3) 0.011(2) -0.002(2) 0.004(2) 0.009(2)
C18 0.023(3) 0.013(3) 0.023(3) -0.001(2) 0.008(3) 0.000(3)
C19 0.019(3) 0.011(3) 0.018(3) 0.003(2) 0.008(2) 0.003(2)
C20 0.012(3) 0.003(3) 0.013(2) -0.0031(19) 0.000(2) -0.002(2)

loop_
_atom_type_symbol
_atom_type_description
_atom_type_scat_dispersion_real
_atom_type_scat_dispersion_imag
_atom_type_scat_source
C C 0.0033 0.0016 'International Tables Vol C Tables 4.2.6.8 and 6.1.1.4'
H H 0.0000 0.0000 'International Tables Vol C Tables 4.2.6.8 and 6.1.1.4'
N N 0.0061 0.0033 'International Tables Vol C Tables 4.2.6.8 and 6.1.1.4'
O O 0.0106 0.0060 'International Tables Vol C Tables 4.2.6.8 and 6.1.1.4'
Cu Cu 0.3201 1.2651 'International Tables Vol C Tables 4.2.6.8 and 6.1.1.4'

loop_
_geom_angle_atom_site_label_1
_geom_angle_atom_site_label_2
_geom_angle_atom_site_label_3
_geom_angle
_geom_angle_site_symmetry_1
_geom_angle_site_symmetry_3
_geom_angle_publ_flag
O5 Cu1 N4 81.7(2) . . ?
O5 Cu1 O3 173.07(18) . 1_556 ?
N4 Cu1 O3 99.30(19) . 1_556 ?
O5 Cu1 N1 89.32(18) . . ?
N4 Cu1 N1 170.1(2) . . ?
O3 Cu1 N1 89.15(17) 1_556 . ?
O5 Cu1 O1 92.14(16) . . ?
N4 Cu1 O1 94.41(18) . . ?
O3 Cu1 O1 94.62(17) 1_556 . ?
N1 Cu1 O1 89.98(18) . . ?
C13 O1 Cu1 126.0(4) . . ?
C1 N1 C5 118.7(5) . . ?
C1 N1 Cu1 122.7(4) . . ?
C5 N1 Cu1 118.7(4) . . ?
N1 C1 C2 122.2(6) . . ?
N1 C1 H1 118.9 . . ?
C2 C1 H1 118.9 . . ?
O8 Cu2 O2 172.25(18) 1_654 . ?
O8 Cu2 N3 95.21(19) 1_654 . ?
O2 Cu2 N3 83.75(19) . . ?
O8 Cu2 N2 88.90(19) 1_654 2_546 ?
O2 Cu2 N2 93.39(19) . 2_546 ?
N3 Cu2 N2 170.0(2) . 2_546 ?
C13 O2 Cu2 113.2(3) . . ?
C11 N2 C10 117.1(5) . . ?
C11 N2 Cu2 119.4(4) . 2_556 ?
C10 N2 Cu2 123.6(4) . 2_556 ?
C3 C2 C1 119.6(6) . . ?
C3 C2 H2 120.2 . . ?
C1 C2 H2 120.2 . . ?
C16 O3 Cu1 125.3(4) . 1_554 ?
C14 N3 Cu2 106.5(3) . . ?
C14 N3 H3A 115(3) . . ?
Cu2 N3 H3A 95(3) . . ?
C14 N3 H3B 128(3) . . ?
Cu2 N3 H3B 97(3) . . ?
H3A N3 H3B 107.3(12) . . ?
C2 C3 C4 117.4(6) . . ?
C2 C3 C6 120.0(5) . . ?
C4 C3 C6 122.6(6) . . ?
C18 N4 Cu1 107.1(4) . . ?
C18 N4 H4A 98(4) . . ?
Cu1 N4 H4A 119(4) . . ?
C18 N4 H4B 119(4) . . ?
Cu1 N4 H4B 108(4) . . ?
H4A N4 H4B 105.8(12) . . ?
C5 C4 C3 119.7(6) . . ?
C5 C4 H4 120.2 . . ?
C3 C4 H4 120.2 . . ?
C17 O5 Cu1 114.1(4) . . ?
N1 C5 C4 122.3(6) . . ?
N1 C5 H5 118.9 . . ?
C4 C5 H5 118.9 . . ?
C7 C6 C3 125.5(5) . . ?
C7 C6 H6 117.2 . . ?
C3 C6 H6 117.2 . . ?
C6 C7 C8 126.2(5) . . ?
C6 C7 H7 116.9 . . ?
C8 C7 H7 116.9 . . ?
C20 O8 Cu2 130.3(4) . 1_456 ?
C12 C8 C9 116.6(6) . . ?
C12 C8 C7 122.3(5) . . ?
C9 C8 C7 121.1(6) . . ?
C10 C9 C8 121.2(6) . . ?
C10 C9 H9 119.4 . . ?
C8 C9 H9 119.4 . . ?
N2 C10 C9 122.8(6) . . ?
N2 C10 H10 118.6 . . ?
C9 C10 H10 118.6 . . ?
N2 C11 C12 123.7(6) . . ?
N2 C11 H11 118.1 . . ?
C12 C11 H11 118.1 . . ?
C8 C12 C11 118.5(5) . . ?
C8 C12 H12 120.7 . . ?
C11 C12 H12 120.7 . . ?
O1 C13 O2 125.6(6) . . ?
O1 C13 C14 117.5(6) . . ?
O2 C13 C14 116.9(5) . . ?
N3 C14 C15 113.9(5) . . ?
N3 C14 C13 108.1(5) . . ?
C15 C14 C13 110.6(5) . . ?
N3 C14 H14 108.0 . . ?
C15 C14 H14 108.0 . . ?
C13 C14 H14 108.0 . . ?
C14 C15 C16 116.4(5) . . ?
C14 C15 H15A 108.2 . . ?
C16 C15 H15A 108.2 . . ?
C14 C15 H15B 108.2 . . ?
C16 C15 H15B 108.2 . . ?
H15A C15 H15B 107.3 . . ?
O4 C16 O3 127.1(6) . . ?
O4 C16 C15 120.5(5) . . ?
O3 C16 C15 112.4(5) . . ?
O6 C17 O5 124.3(5) . . ?
O6 C17 C18 120.4(5) . . ?
O5 C17 C18 115.2(5) . . ?
N4 C18 C17 110.3(5) . . ?
N4 C18 C19 109.9(5) . . ?
C17 C18 C19 111.9(5) . . ?
N4 C18 H18 108.2 . . ?
C17 C18 H18 108.2 . . ?
C19 C18 H18 108.2 . . ?
C20 C19 C18 116.4(5) . . ?
C20 C19 H19A 108.2 . . ?
C18 C19 H19A 108.2 . . ?
C20 C19 H19B 108.2 . . ?
C18 C19 H19B 108.2 . . ?
H19A C19 H19B 107.3 . . ?
O7 C20 O8 125.6(5) . . ?
O7 C20 C19 122.3(5) . . ?
O8 C20 C19 112.1(5) . . ?

loop_
_geom_bond_atom_site_label_1
_geom_bond_atom_site_label_2
_geom_bond_distance
_geom_bond_site_symmetry_2
_geom_bond_publ_flag
Cu1 O5 1.979(4) . ?
Cu1 N4 1.984(6) . ?
Cu1 O3 1.994(4) 1_556 ?
Cu1 N1 2.013(5) . ?
Cu1 O1 2.323(4) . ?
O1 C13 1.240(7) . ?
N1 C1 1.335(8) . ?
N1 C5 1.350(8) . ?
C1 C2 1.388(8) . ?
C1 H1 0.9500 . ?
Cu2 O8 1.944(4) 1_654 ?
Cu2 O2 1.971(4) . ?
Cu2 N3 1.997(5) . ?
Cu2 N2 2.002(5) 2_546 ?
O2 C13 1.279(8) . ?
N2 C11 1.332(8) . ?
N2 C10 1.350(8) . ?
N2 Cu2 2.002(5) 2_556 ?
C2 C3 1.378(9) . ?
C2 H2 0.9500 . ?
O3 C16 1.301(7) . ?
O3 Cu1 1.994(4) 1_554 ?
N3 C14 1.483(8) . ?
N3 H3A 0.973(10) . ?
N3 H3B 0.976(10) . ?
C3 C4 1.417(9) . ?
C3 C6 1.475(8) . ?
O4 C16 1.208(8) . ?
N4 C18 1.480(8) . ?
N4 H4A 0.984(10) . ?
N4 H4B 0.982(10) . ?
C4 C5 1.358(9) . ?
C4 H4 0.9500 . ?
O5 C17 1.281(7) . ?
C5 H5 0.9500 . ?
O6 C17 1.211(7) . ?
C6 C7 1.322(8) . ?
C6 H6 0.9500 . ?
O7 C20 1.237(7) . ?
C7 C8 1.468(9) . ?
C7 H7 0.9500 . ?
O8 C20 1.280(7) . ?
O8 Cu2 1.944(4) 1_456 ?
C8 C12 1.387(9) . ?
C8 C9 1.407(8) . ?
C9 C10 1.360(9) . ?
C9 H9 0.9500 . ?
C10 H10 0.9500 . ?
C11 C12 1.418(8) . ?
C11 H11 0.9500 . ?
C12 H12 0.9500 . ?
C13 C14 1.568(8) . ?
C14 C15 1.512(8) . ?
C14 H14 1.0000 . ?
C15 C16 1.532(8) . ?
C15 H15A 0.9900 . ?
C15 H15B 0.9900 . ?
C17 C18 1.513(8) . ?
C18 C19 1.543(8) . ?
C18 H18 1.0000 . ?
C19 C20 1.506(8) . ?
C19 H19A 0.9900 . ?
C19 H19B 0.9900 . ?

loop_
_platon_squeeze_void_nr
_platon_squeeze_void_average_x
_platon_squeeze_void_average_y
_platon_squeeze_void_average_z
_platon_squeeze_void_volume
_platon_squeeze_void_count_electrons
1 0.034 0.525 0.217 162.8 45.9
2 -0.078 0.025 0.783 162.7 46.0
